data_4326588
loop_
_publ_author_name
'Runyu Tan'
'Datong Song'

_publ_section_title
;
 Interconversion between the Enantiomers of Chiral Five-Coordinate
 Me3Pt(IV) Complexes
;
_journal_name_full 'Inorganic Chemistry'
_journal_page_first 10614
_journal_page_last 10622
_journal_paper_doi 10.1021/ic200889y
_journal_volume 50
_journal_year 2011
_chemical_absolute_configuration ad
_chemical_formula_sum 'C56 H54 F6 N4 O7 Pt2 S4'
_chemical_formula_weight 1527.45
_chemical_name_systematic
; 
 ? 
;
_space_group_IT_number 18
_symmetry_cell_setting orthorhombic
_symmetry_space_group_name_Hall 'P 2 2ab'
_symmetry_space_group_name_H-M 'P 21 21 2'
_atom_sites_solution_hydrogens geom
_atom_sites_solution_primary direct
_atom_sites_solution_secondary difmap
_audit_creation_method SHELXL-97
_cell_angle_alpha 90.00
_cell_angle_beta 90.00
_cell_angle_gamma 90.00
_cell_formula_units_Z 2
_cell_length_a 12.0881(8)
_cell_length_b 24.2781(15)
_cell_length_c 9.4344(4)
_cell_measurement_reflns_used 5309
_cell_measurement_temperature 150(2)
_cell_measurement_theta_max 27.49
_cell_measurement_theta_min 1.68
_cell_volume 2768.8(3)
_computing_structure_refinement 'SHELXL-97 (Sheldrick, 2008)'
_computing_structure_solution 'SHELXS-97 (Sheldrick, 2008)'
_diffrn_ambient_temperature 150(2)
_diffrn_measured_fraction_theta_full 0.999
_diffrn_measured_fraction_theta_max 0.999
_diffrn_radiation_monochromator graphite
_diffrn_radiation_source 'fine-focus sealed tube'
_diffrn_radiation_type MoK\a
_diffrn_radiation_wavelength 0.71073
_diffrn_reflns_av_R_equivalents 0.0357
_diffrn_reflns_av_sigmaI/netI 0.0705
_diffrn_reflns_limit_h_max 15
_diffrn_reflns_limit_h_min -15
_diffrn_reflns_limit_k_max 31
_diffrn_reflns_limit_k_min -17
_diffrn_reflns_limit_l_max 11
_diffrn_reflns_limit_l_min -12
_diffrn_reflns_number 13502
_diffrn_reflns_theta_full 27.49
_diffrn_reflns_theta_max 27.49
_diffrn_reflns_theta_min 1.68
_exptl_absorpt_coefficient_mu 5.275
_exptl_absorpt_correction_T_max 0.9491
_exptl_absorpt_correction_T_min 0.5702
_exptl_absorpt_correction_type multi-scan
_exptl_absorpt_process_details 'bruker apex 2'
_exptl_crystal_colour colorless
_exptl_crystal_density_diffrn 1.832
_exptl_crystal_description plate
_exptl_crystal_F_000 1496
_exptl_crystal_size_max 0.12
_exptl_crystal_size_mid 0.06
_exptl_crystal_size_min 0.01
_refine_diff_density_max 1.768
_refine_diff_density_min -0.872
_refine_diff_density_rms 0.178
_refine_ls_abs_structure_details 'Flack H D (1983), Acta Cryst. A39, 876-881'
_refine_ls_abs_structure_Flack 0.000(10)
_refine_ls_extinction_method none
_refine_ls_goodness_of_fit_ref 1.039
_refine_ls_hydrogen_treatment constr
_refine_ls_matrix_type full
_refine_ls_number_parameters 346
_refine_ls_number_reflns 6305
_refine_ls_number_restraints 0
_refine_ls_restrained_S_all 1.039
_refine_ls_R_factor_all 0.0526
_refine_ls_R_factor_gt 0.0388
_refine_ls_shift/su_max 0.001
_refine_ls_shift/su_mean 0.000
_refine_ls_structure_factor_coef Fsqd
_refine_ls_weighting_details 'calc w=1/[\s^2^(Fo^2^)+(0.0474P)^2^+0.0000P] where P=(Fo^2^+2Fc^2^)/3'
_refine_ls_weighting_scheme calc
_refine_ls_wR_factor_gt 0.0870
_refine_ls_wR_factor_ref 0.1005
_reflns_number_gt 5309
_reflns_number_total 6305
_reflns_threshold_expression >2sigma(I)
_cod_data_source_file ic200889y_si_001_3.cif
_cod_data_source_block 3a
_cod_database_code 4326588

loop_
_symmetry_equiv_pos_as_xyz
'x, y, z'
'-x, -y, z'
'-x+1/2, y+1/2, -z'
'x+1/2, -y+1/2, -z'

loop_
_atom_site_label
_atom_site_type_symbol
_atom_site_fract_x
_atom_site_fract_y
_atom_site_fract_z
_atom_site_U_iso_or_equiv
_atom_site_adp_type
_atom_site_occupancy
_atom_site_symmetry_multiplicity
_atom_site_calc_flag
_atom_site_refinement_flags
_atom_site_disorder_assembly
_atom_site_disorder_group
Pt1 Pt -0.19373(2) -0.193751(12) 0.93232(3) 0.02843(9) Uani 1 1 d . . .
N1 N -0.3588(5) -0.1895(3) 0.8449(6) 0.0264(13) Uani 1 1 d . . .
N2 N -0.1774(5) -0.1073(3) 0.8442(6) 0.0282(14) Uani 1 1 d . . .
S1 S -0.2077(2) -0.18469(9) 1.34019(19) 0.0401(5) Uani 1 1 d . . .
S2 S -0.8673(2) -0.15804(11) 0.5472(2) 0.0458(6) Uani 1 1 d . . .
C1 C -0.3087(8) -0.1851(3) 1.2179(8) 0.0383(18) Uani 1 1 d . . .
H1A H -0.3655 -0.2121 1.2160 0.046 Uiso 1 1 calc R . .
C2 C -0.3023(7) -0.1424(3) 1.1200(7) 0.0287(15) Uani 1 1 d . . .
C3 C -0.2072(7) -0.1081(3) 1.1506(7) 0.0288(17) Uani 1 1 d . . .
C4 C -0.1521(7) -0.1262(4) 1.2681(8) 0.0330(19) Uani 1 1 d . . .
H4A H -0.0891 -0.1081 1.3061 0.040 Uiso 1 1 calc R . .
C5 C -0.3911(7) -0.2152(3) 0.7294(7) 0.0293(17) Uani 1 1 d . . .
H5A H -0.3435 -0.2426 0.6916 0.035 Uiso 1 1 calc R . .
C6 C -0.4910(7) -0.2050(4) 0.6579(8) 0.040(2) Uani 1 1 d . . .
H6A H -0.5107 -0.2253 0.5756 0.047 Uiso 1 1 calc R . .
C7 C -0.5597(7) -0.1643(4) 0.7114(9) 0.0356(19) Uani 1 1 d . . .
H7A H -0.6274 -0.1557 0.6652 0.043 Uiso 1 1 calc R . .
C8 C -0.5284(6) -0.1359(3) 0.8345(8) 0.0290(17) Uani 1 1 d . . .
C9 C -0.5965(7) -0.0940(3) 0.8948(9) 0.039(2) Uani 1 1 d . . .
H9A H -0.6636 -0.0839 0.8494 0.047 Uiso 1 1 calc R . .
C10 C -0.5659(7) -0.0687(3) 1.0163(10) 0.041(2) Uani 1 1 d . . .
H10A H -0.6108 -0.0402 1.0545 0.049 Uiso 1 1 calc R . .
C11 C -0.4673(7) -0.0844(3) 1.0874(9) 0.0351(18) Uani 1 1 d . . .
H11A H -0.4481 -0.0664 1.1733 0.042 Uiso 1 1 calc R . .
C12 C -0.3997(6) -0.1245(3) 1.0363(7) 0.0251(16) Uani 1 1 d . . .
C13 C -0.4284(6) -0.1496(3) 0.9032(6) 0.0188(14) Uani 1 1 d . . .
C14 C -0.1748(8) -0.1038(3) 0.7044(8) 0.037(2) Uani 1 1 d . . .
H14A H -0.1872 -0.1366 0.6519 0.044 Uiso 1 1 calc R . .
C15 C -0.1553(7) -0.0556(4) 0.6281(8) 0.041(2) Uani 1 1 d . . .
H15A H -0.1543 -0.0558 0.5274 0.049 Uiso 1 1 calc R . .
C16 C -0.1384(7) -0.0097(4) 0.7001(9) 0.037(2) Uani 1 1 d . . .
H16A H -0.1225 0.0233 0.6503 0.044 Uiso 1 1 calc R . .
C17 C -0.1436(6) -0.0089(3) 0.8495(8) 0.0259(16) Uani 1 1 d . . .
C18 C -0.1241(6) 0.0401(3) 0.9264(10) 0.0328(16) Uani 1 1 d . . .
H18A H -0.1085 0.0737 0.8788 0.039 Uiso 1 1 calc R . .
C19 C -0.1281(6) 0.0379(3) 1.0696(10) 0.0352(17) Uani 1 1 d . . .
H19A H -0.1124 0.0702 1.1227 0.042 Uiso 1 1 calc R . .
C20 C -0.1547(7) -0.0104(3) 1.1413(9) 0.0336(18) Uani 1 1 d . . .
H20A H -0.1582 -0.0100 1.2419 0.040 Uiso 1 1 calc R . .
C21 C -0.1761(5) -0.0588(3) 1.0709(8) 0.0265(14) Uani 1 1 d . . .
C22 C -0.1669(5) -0.0594(3) 0.9217(8) 0.0250(15) Uani 1 1 d . . .
C23 C -0.1167(7) -0.2281(4) 0.7578(8) 0.041(2) Uani 1 1 d . . .
H23A H -0.0669 -0.2575 0.7888 0.061 Uiso 1 1 calc R . .
H23B H -0.0741 -0.1996 0.7083 0.061 Uiso 1 1 calc R . .
H23C H -0.1726 -0.2433 0.6936 0.061 Uiso 1 1 calc R . .
C24 C -0.2152(8) -0.2726(3) 1.0003(9) 0.041(2) Uani 1 1 d . . .
H24A H -0.1767 -0.2979 0.9361 0.062 Uiso 1 1 calc R . .
H24B H -0.2943 -0.2814 1.0013 0.062 Uiso 1 1 calc R . .
H24C H -0.1850 -0.2765 1.0962 0.062 Uiso 1 1 calc R . .
C25 C -0.0372(6) -0.1973(4) 1.0129(10) 0.047(2) Uani 1 1 d . . .
H25A H 0.0111 -0.2168 0.9461 0.070 Uiso 1 1 calc R . .
H25B H -0.0382 -0.2170 1.1035 0.070 Uiso 1 1 calc R . .
H25C H -0.0092 -0.1598 1.0276 0.070 Uiso 1 1 calc R . .
C26 C -0.7942(11) -0.1274(5) 0.4082(12) 0.072(3) Uiso 1 1 d . A .
C27 C -0.4234(11) -0.0292(6) 1.4645(11) 0.079(4) Uani 1 1 d . . .
H27A H -0.3467 -0.0218 1.4330 0.095 Uiso 1 1 calc R . .
H27B H -0.4373 -0.0693 1.4585 0.095 Uiso 1 1 calc R . .
C28 C -0.4400(10) -0.0094(6) 1.6123(10) 0.068(3) Uani 1 1 d . . .
H28A H -0.3896 0.0216 1.6345 0.082 Uiso 1 1 calc R . .
H28B H -0.4280 -0.0394 1.6816 0.082 Uiso 1 1 calc R . .
F1 F -0.8250(9) -0.1496(4) 0.2795(11) 0.045(3) Uiso 0.60 1 d P A 1
O1 O -0.8098(10) -0.2117(5) 0.5444(11) 0.042(3) Uiso 0.60 1 d P B 1
O1A O -0.8541(16) -0.2149(8) 0.545(2) 0.049(5) Uiso 0.40 1 d P B 2
F1A F -0.7791(15) -0.1471(7) 0.2709(17) 0.048(4) Uiso 0.40 1 d P A 2
F2 F -0.7893(11) -0.0750(5) 0.3885(11) 0.076(3) Uiso 0.60 1 d P A 1
O2 O -0.8183(11) -0.1246(5) 0.6587(11) 0.042(3) Uiso 0.60 1 d P B 1
O2A O -0.8577(13) -0.1315(6) 0.6751(15) 0.030(4) Uiso 0.40 1 d P B 2
F2A F -0.7016(17) -0.1054(8) 0.431(2) 0.087(5) Uiso 0.40 1 d P A 2
F3 F -0.6759(11) -0.1410(5) 0.4116(13) 0.084(3) Uiso 0.60 1 d P A 1
O3 O -0.9796(11) -0.1622(6) 0.4970(13) 0.057(3) Uiso 0.60 1 d P B 1
O3A O -0.960(2) -0.1293(12) 0.494(3) 0.095(8) Uiso 0.40 1 d P B 2
F3A F -0.8757(13) -0.0723(6) 0.4059(15) 0.059(4) Uiso 0.40 1 d P A 2
O4 O -0.5000 0.0000 1.3786(10) 0.073(4) Uani 1 2 d S . .

loop_
_atom_site_aniso_label
_atom_site_aniso_U_11
_atom_site_aniso_U_22
_atom_site_aniso_U_33
_atom_site_aniso_U_23
_atom_site_aniso_U_13
_atom_site_aniso_U_12
Pt1 0.02492(13) 0.02901(14) 0.03135(13) -0.00239(14) -0.00353(14) 0.00600(14)
N1 0.026(3) 0.022(3) 0.031(3) 0.002(3) -0.003(2) 0.004(3)
N2 0.026(4) 0.030(3) 0.029(3) -0.001(3) -0.006(3) 0.003(3)
S1 0.0486(13) 0.0443(13) 0.0274(8) 0.0079(8) -0.0091(9) -0.0039(11)
S2 0.0428(13) 0.0525(14) 0.0422(12) -0.0163(11) -0.0120(11) 0.0124(11)
C1 0.043(4) 0.033(4) 0.038(4) 0.008(3) 0.000(4) -0.006(5)
C2 0.027(4) 0.029(4) 0.030(3) -0.001(3) -0.006(4) 0.001(4)
C3 0.029(4) 0.035(4) 0.023(3) -0.002(3) 0.005(3) 0.001(4)
C4 0.031(4) 0.040(5) 0.027(4) -0.006(3) -0.008(3) -0.005(4)
C5 0.036(4) 0.026(4) 0.026(4) -0.005(3) -0.003(3) 0.002(3)
C6 0.040(5) 0.042(6) 0.037(4) 0.001(4) -0.013(4) -0.010(4)
C7 0.024(4) 0.044(5) 0.039(4) 0.000(4) -0.011(4) 0.000(4)
C8 0.023(4) 0.033(4) 0.031(4) 0.008(3) -0.002(3) -0.003(3)
C9 0.023(4) 0.038(5) 0.055(6) 0.006(4) -0.004(4) 0.013(4)
C10 0.031(5) 0.031(5) 0.060(6) -0.004(4) 0.004(4) 0.009(4)
C11 0.034(4) 0.036(4) 0.035(4) -0.010(4) 0.005(4) -0.006(4)
C12 0.026(4) 0.019(3) 0.030(4) 0.004(3) 0.008(3) -0.002(3)
C13 0.019(3) 0.020(3) 0.017(3) 0.004(3) 0.002(3) 0.003(3)
C14 0.047(6) 0.035(4) 0.029(4) -0.001(3) 0.003(4) 0.006(4)
C15 0.045(5) 0.054(6) 0.024(3) 0.002(4) 0.004(4) 0.014(4)
C16 0.035(5) 0.032(5) 0.043(4) 0.013(4) 0.009(4) 0.010(4)
C17 0.015(3) 0.027(4) 0.036(4) 0.003(3) 0.000(3) 0.004(3)
C18 0.025(4) 0.025(4) 0.048(4) 0.001(4) 0.001(4) 0.005(3)
C19 0.026(4) 0.031(4) 0.048(4) -0.013(4) -0.001(4) 0.002(3)
C20 0.028(4) 0.039(5) 0.034(4) -0.004(4) 0.002(3) 0.004(4)
C21 0.019(3) 0.026(3) 0.035(3) 0.003(4) -0.002(4) 0.000(3)
C22 0.013(3) 0.031(4) 0.031(3) -0.001(4) 0.003(3) 0.004(3)
C23 0.032(5) 0.054(6) 0.036(4) -0.003(4) 0.005(4) 0.011(4)
C24 0.050(6) 0.031(4) 0.043(4) 0.003(4) -0.001(4) 0.008(4)
C25 0.024(4) 0.046(5) 0.069(5) 0.011(5) -0.018(4) 0.011(4)
C27 0.076(9) 0.100(10) 0.060(7) -0.001(6) 0.002(6) 0.024(8)
C28 0.056(7) 0.098(9) 0.051(6) 0.003(6) -0.002(5) 0.002(7)
O4 0.094(9) 0.093(9) 0.033(5) 0.000 0.000 0.013(7)

loop_
_atom_type_symbol
_atom_type_description
_atom_type_scat_dispersion_real
_atom_type_scat_dispersion_imag
_atom_type_scat_source
C C 0.0033 0.0016 'International Tables Vol C Tables 4.2.6.8 and 6.1.1.4'
H H 0.0000 0.0000 'International Tables Vol C Tables 4.2.6.8 and 6.1.1.4'
N N 0.0061 0.0033 'International Tables Vol C Tables 4.2.6.8 and 6.1.1.4'
O O 0.0106 0.0060 'International Tables Vol C Tables 4.2.6.8 and 6.1.1.4'
F F 0.0171 0.0103 'International Tables Vol C Tables 4.2.6.8 and 6.1.1.4'
S S 0.1246 0.1234 'International Tables Vol C Tables 4.2.6.8 and 6.1.1.4'
Pt Pt -1.7033 8.3905 'International Tables Vol C Tables 4.2.6.8 and 6.1.1.4'

loop_
_geom_angle_atom_site_label_1
_geom_angle_atom_site_label_2
_geom_angle_atom_site_label_3
_geom_angle
_geom_angle_site_symmetry_3
C24 Pt1 C25 87.8(4) .
C24 Pt1 C23 86.0(4) .
C25 Pt1 C23 82.1(4) .
C24 Pt1 N1 92.7(3) .
C25 Pt1 N1 179.3(3) .
C23 Pt1 N1 97.5(3) .
C24 Pt1 N2 176.1(3) .
C25 Pt1 N2 95.4(3) .
C23 Pt1 N2 92.4(3) .
N1 Pt1 N2 84.0(2) .
C24 Pt1 C2 100.2(3) .
C25 Pt1 C2 103.9(3) .
C23 Pt1 C2 171.5(3) .
N1 Pt1 C2 76.4(2) .
N2 Pt1 C2 81.1(2) .
C5 N1 C13 118.5(6) .
C5 N1 Pt1 124.5(5) .
C13 N1 Pt1 116.1(4) .
C14 N2 C22 118.1(7) .
C14 N2 Pt1 115.3(5) .
C22 N2 Pt1 126.5(5) .
C1 S1 C4 91.0(4) .
O2A S2 O1A 117.9(10) .
O2A S2 O3A 98.5(12) .
O1A S2 O3A 125.2(14) .
O3 S2 O2 131.3(7) .
O3 S2 O1 112.1(7) .
O2 S2 O1 108.3(7) .
O2A S2 C26 114.7(8) .
O1A S2 C26 110.9(9) .
O3A S2 C26 85.6(12) .
O3 S2 C26 105.0(7) .
O2 S2 C26 95.7(6) .
O1 S2 C26 97.2(6) .
C2 C1 S1 114.3(7) .
C1 C2 C3 109.9(7) .
C1 C2 C12 121.9(8) .
C3 C2 C12 124.5(7) .
C1 C2 Pt1 97.3(5) .
C3 C2 Pt1 90.6(5) .
C12 C2 Pt1 100.6(4) .
C4 C3 C2 111.3(7) .
C4 C3 C21 123.8(8) .
C2 C3 C21 124.9(7) .
C3 C4 S1 113.5(6) .
N1 C5 C6 124.7(7) .
C7 C6 C5 117.8(7) .
C6 C7 C8 119.3(7) .
C7 C8 C13 119.7(7) .
C7 C8 C9 121.6(7) .
C13 C8 C9 118.6(7) .
C10 C9 C8 120.2(8) .
C9 C10 C11 120.6(8) .
C12 C11 C10 122.0(8) .
C11 C12 C13 117.9(7) .
C11 C12 C2 120.0(7) .
C13 C12 C2 122.1(6) .
N1 C13 C8 119.9(6) .
N1 C13 C12 119.5(6) .
C8 C13 C12 120.5(6) .
N2 C14 C15 125.0(8) .
C16 C15 C14 117.9(7) .
C15 C16 C17 121.3(8) .
C16 C17 C18 121.1(8) .
C16 C17 C22 118.2(7) .
C18 C17 C22 120.6(7) .
C19 C18 C17 118.3(7) .
C18 C19 C20 121.8(8) .
C21 C20 C19 121.9(7) .
C20 C21 C22 118.4(7) .
C20 C21 C3 119.9(7) .
C22 C21 C3 121.7(6) .
N2 C22 C21 121.9(6) .
N2 C22 C17 119.2(7) .
C21 C22 C17 118.8(7) .
F2 C26 F1 105.8(10) .
F2A C26 F1A 100.9(15) .
F2 C26 F3 100.4(12) .
F1 C26 F3 101.2(11) .
F2A C26 F3A 100.8(14) .
F1A C26 F3A 110.0(11) .
F2A C26 S2 120.1(12) .
F2 C26 S2 123.6(10) .
F1 C26 S2 111.0(10) .
F1A C26 S2 128.2(12) .
F3 C26 S2 112.3(9) .
F3A C26 S2 93.1(8) .
O4 C27 C28 106.5(10) .
C27 C28 C28 103.1(8) 2_455
C27 O4 C27 110.4(11) 2_455

loop_
_geom_bond_atom_site_label_1
_geom_bond_atom_site_label_2
_geom_bond_distance
_geom_bond_site_symmetry_2
Pt1 C24 2.036(8) .
Pt1 C25 2.041(7) .
Pt1 C23 2.067(8) .
Pt1 N1 2.162(6) .
Pt1 N2 2.265(6) .
Pt1 C2 2.532(8) .
N1 C5 1.315(9) .
N1 C13 1.395(9) .
N2 C14 1.323(9) .
N2 C22 1.381(9) .
S1 C1 1.680(9) .
S1 C4 1.712(9) .
S2 O2A 1.374(15) .
S2 O1A 1.389(19) .
S2 O3A 1.41(3) .
S2 O3 1.442(13) .
S2 O2 1.454(11) .
S2 O1 1.477(12) .
S2 C26 1.747(13) .
C1 C2 1.389(10) .
C2 C3 1.450(11) .
C2 C12 1.483(10) .
C3 C4 1.365(10) .
C3 C21 1.463(10) .
C5 C6 1.406(11) .
C6 C7 1.386(12) .
C7 C8 1.403(11) .
C8 C13 1.410(10) .
C8 C9 1.427(11) .
C9 C10 1.352(12) .
C10 C11 1.419(12) .
C11 C12 1.358(11) .
C12 C13 1.439(9) .
C14 C15 1.394(12) .
C15 C16 1.320(12) .
C16 C17 1.412(11) .
C17 C18 1.413(11) .
C17 C22 1.429(10) .
C18 C19 1.353(13) .
C19 C20 1.392(12) .
C20 C21 1.373(10) .
C21 C22 1.412(10) .
C26 F2A 1.26(2) .
C26 F2 1.287(15) .
C26 F1 1.379(15) .
C26 F1A 1.39(2) .
C26 F3 1.469(18) .
C26 F3A 1.661(19) .
C27 O4 1.420(12) .
C27 C28 1.489(14) .
C28 C28 1.52(2) 2_455
O4 C27 1.420(12) 2_455
